data_1501565
loop_
_publ_author_name
'Hung Dang'
'Thierry Maris'
'Ji-Hyun Yi'
'Federico Rosei'
'Antonio Nancy'
'James D. Wuest'

_publ_section_title
;
 Ensuring Homology between 2D and 3D Molecular Crystals
;
_journal_name_full Langmuir
_journal_page_first 11980
_journal_page_last 11985
_journal_paper_doi 10.1021/la702885y
_journal_volume 23
_journal_year 2007
_chemical_absolute_configuration rmad
_chemical_compound_source 'Synthesized by the authors. See text'
_chemical_formula_moiety 'C16 H14'
_chemical_formula_sum 'C16 H14'
_chemical_formula_weight 206.27
_chemical_name_systematic
; 
 ? 
;
_space_group_IT_number 19
_symmetry_cell_setting orthorhombic
_symmetry_space_group_name_Hall 'P 2ac 2ab'
_symmetry_space_group_name_H-M 'P 21 21 21'
_atom_sites_solution_hydrogens geom
_atom_sites_solution_primary direct
_atom_sites_solution_secondary difmap
_audit_creation_method SHELXL-97
_cell_angle_alpha 90.00
_cell_angle_beta 90.00
_cell_angle_gamma 90.00
_cell_formula_units_Z 8
_cell_length_a 8.0049(4)
_cell_length_b 8.5815(4)
_cell_length_c 32.3805(16)
_cell_measurement_reflns_used 7031
_cell_measurement_temperature 296(2)
_cell_measurement_theta_max 72.57
_cell_measurement_theta_min 2.73
_cell_volume 2224.35(19)
_computing_cell_refinement 'SMART (Bruker, 1999)'
_computing_data_collection 'SMART (Bruker, 1999)'
_computing_data_reduction 'SAINT (Bruker, 1999)'
_computing_molecular_graphics 'SHELXTL (Bruker, 1997)'
_computing_publication_material 'UdMX (local program)'
_computing_structure_refinement 'SHELXL97 (Sheldrick, 1997)'
_computing_structure_solution 'SHELXS97 (Sheldrick, 1997)'
_diffrn_ambient_temperature 296(2)
_diffrn_detector_area_resol_mean 5.5
_diffrn_measured_fraction_theta_full 0.991
_diffrn_measured_fraction_theta_max 0.991
_diffrn_measurement_device_type 'Bruker Smart 2000'
_diffrn_measurement_method \w
_diffrn_radiation_monochromator graphite
_diffrn_radiation_source 'X-ray Sealed Tube'
_diffrn_radiation_type CuK\a
_diffrn_radiation_wavelength 1.54178
_diffrn_reflns_av_R_equivalents 0.046
_diffrn_reflns_av_sigmaI/netI 0.0857
_diffrn_reflns_limit_h_max 9
_diffrn_reflns_limit_h_min -9
_diffrn_reflns_limit_k_max 10
_diffrn_reflns_limit_k_min -10
_diffrn_reflns_limit_l_max 40
_diffrn_reflns_limit_l_min -39
_diffrn_reflns_number 12852
_diffrn_reflns_theta_full 73.11
_diffrn_reflns_theta_max 73.11
_diffrn_reflns_theta_min 2.73
_diffrn_standards_decay_% 0.00
_diffrn_standards_number 5
_exptl_absorpt_coefficient_mu 0.521
_exptl_absorpt_correction_T_max 0.9100
_exptl_absorpt_correction_T_min 0.7100
_exptl_absorpt_correction_type multi-scan
_exptl_absorpt_process_details 'Sadabs (Sheldrick,1996)'
_exptl_crystal_colour Colorless
_exptl_crystal_density_diffrn 1.232
_exptl_crystal_density_method 'not measured'
_exptl_crystal_description block
_exptl_crystal_F_000 880
_exptl_crystal_size_max 0.60
_exptl_crystal_size_mid 0.35
_exptl_crystal_size_min 0.18
_refine_diff_density_max 0.140
_refine_diff_density_min -0.132
_refine_diff_density_rms 0.037
_refine_ls_abs_structure_details 'Flack H D (1983), XXXX Friedel Pairs'
_refine_ls_abs_structure_Flack 0.1(1)
_refine_ls_extinction_method none
_refine_ls_goodness_of_fit_ref 1.118
_refine_ls_hydrogen_treatment constr
_refine_ls_matrix_type full
_refine_ls_number_parameters 289
_refine_ls_number_reflns 4384
_refine_ls_number_restraints 0
_refine_ls_restrained_S_all 1.118
_refine_ls_R_factor_all 0.0461
_refine_ls_R_factor_gt 0.0418
_refine_ls_shift/su_max 0.000
_refine_ls_shift/su_mean 0.000
_refine_ls_structure_factor_coef Fsqd
_refine_ls_weighting_details 'calc w=1/[\s^2^(Fo^2^)+(0.0106P)^2^+0.0000P] where P=(Fo^2^+2Fc^2^)/3'
_refine_ls_weighting_scheme calc
_refine_ls_wR_factor_gt 0.0906
_refine_ls_wR_factor_ref 0.0912
_reflns_number_gt 3059
_reflns_number_total 4384
_reflns_threshold_expression I>2\s(I)
_cod_data_source_file deposit.cif
_cod_data_source_block jw1153
_cod_original_sg_symbol_H-M P212121
_cod_database_code 1501565

loop_
_symmetry_equiv_pos_as_xyz
'x, y, z'
'-x+1/2, -y, z+1/2'
'-x, y+1/2, -z+1/2'
'x+1/2, -y+1/2, -z'

loop_
_atom_site_label
_atom_site_type_symbol
_atom_site_fract_x
_atom_site_fract_y
_atom_site_fract_z
_atom_site_U_iso_or_equiv
_atom_site_adp_type
_atom_site_occupancy
_atom_site_symmetry_multiplicity
_atom_site_calc_flag
_atom_site_refinement_flags
C1 C 0.9927(3) 0.4640(2) 0.41537(7) 0.0584(6) Uani 1 1 d .
H1 H 1.1017 0.4893 0.4080 0.070 Uiso 1 1 calc R
C2 C 0.9513(3) 0.4450(3) 0.45606(7) 0.0608(6) Uani 1 1 d .
H2 H 1.0329 0.4580 0.4762 0.073 Uiso 1 1 calc R
C3 C 0.7907(3) 0.4070(2) 0.46767(7) 0.0585(6) Uani 1 1 d .
H3 H 0.7655 0.3938 0.4955 0.070 Uiso 1 1 calc R
C4 C 0.6656(3) 0.3882(3) 0.43804(7) 0.0557(6) Uani 1 1 d .
C5 C 0.7092(3) 0.4074(2) 0.39646(6) 0.0520(5) Uani 1 1 d .
C6 C 0.8721(3) 0.4455(2) 0.38514(6) 0.0541(6) Uani 1 1 d .
C7 C 0.9134(3) 0.4602(3) 0.33979(6) 0.0576(6) Uani 1 1 d .
H7A H 0.9395 0.3582 0.3286 0.069 Uiso 1 1 calc R
H7B H 1.0107 0.5263 0.3364 0.069 Uiso 1 1 calc R
C8 C 0.7652(2) 0.5302(3) 0.31642(6) 0.0555(6) Uani 1 1 d .
H8A H 0.7481 0.6371 0.3252 0.067 Uiso 1 1 calc R
H8B H 0.7887 0.5306 0.2870 0.067 Uiso 1 1 calc R
C9 C 0.6106(3) 0.4369(3) 0.32464(6) 0.0536(6) Uani 1 1 d .
C10 C 0.5814(3) 0.3821(2) 0.36445(6) 0.0520(6) Uani 1 1 d .
C11 C 0.4366(3) 0.2990(2) 0.37394(6) 0.0545(6) Uani 1 1 d .
C12 C 0.3239(3) 0.2662(3) 0.34262(6) 0.0582(6) Uani 1 1 d .
H12 H 0.2287 0.2082 0.3485 0.070 Uiso 1 1 calc R
C13 C 0.3506(3) 0.3177(3) 0.30341(7) 0.0617(6) Uani 1 1 d .
H13 H 0.2742 0.2946 0.2827 0.074 Uiso 1 1 calc R
C14 C 0.4917(3) 0.4043(3) 0.29454(6) 0.0564(6) Uani 1 1 d .
H14 H 0.5074 0.4417 0.2679 0.068 Uiso 1 1 calc R
C15 C 0.4147(3) 0.2386(3) 0.41726(6) 0.0567(6) Uani 1 1 d .
H15A H 0.4697 0.1383 0.4198 0.068 Uiso 1 1 calc R
H15B H 0.2968 0.2239 0.4229 0.068 Uiso 1 1 calc R
C16 C 0.4874(3) 0.3507(3) 0.44843(6) 0.0586(6) Uani 1 1 d .
H16A H 0.4220 0.4459 0.4487 0.070 Uiso 1 1 calc R
H16B H 0.4821 0.3048 0.4758 0.070 Uiso 1 1 calc R
C17 C 0.4777(3) 0.7814(3) 0.39635(7) 0.0575(6) Uani 1 1 d .
H17 H 0.5845 0.7597 0.3867 0.069 Uiso 1 1 calc R
C18 C 0.4441(3) 0.7744(2) 0.43811(6) 0.0568(6) Uani 1 1 d .
H18 H 0.5285 0.7476 0.4565 0.068 Uiso 1 1 calc R
C19 C 0.2862(3) 0.8069(2) 0.45259(6) 0.0556(6) Uani 1 1 d .
H19 H 0.2655 0.8016 0.4808 0.067 Uiso 1 1 calc R
C20 C 0.1575(3) 0.8471(3) 0.42612(6) 0.0535(6) Uani 1 1 d .
C21 C 0.1920(3) 0.8549(2) 0.38347(6) 0.0505(5) Uani 1 1 d .
C22 C 0.3518(3) 0.8209(2) 0.36881(6) 0.0530(6) Uani 1 1 d .
C23 C 0.3842(3) 0.8338(2) 0.32304(6) 0.0537(6) Uani 1 1 d .
H23A H 0.4780 0.7679 0.3156 0.064 Uiso 1 1 calc R
H23B H 0.4130 0.9405 0.3162 0.064 Uiso 1 1 calc R
C24 C 0.2325(2) 0.7853(3) 0.29855(6) 0.0563(6) Uani 1 1 d .
H24A H 0.2520 0.8053 0.2695 0.068 Uiso 1 1 calc R
H24B H 0.2144 0.6743 0.3020 0.068 Uiso 1 1 calc R
C25 C 0.0798(3) 0.8721(3) 0.31231(6) 0.0539(6) Uani 1 1 d .
C26 C 0.0578(3) 0.9005(2) 0.35454(6) 0.0481(5) Uani 1 1 d .
C27 C -0.0832(3) 0.9768(3) 0.36919(6) 0.0567(6) Uani 1 1 d .
C28 C -0.2037(3) 1.0259(3) 0.34114(7) 0.0580(6) Uani 1 1 d .
H28 H -0.2994 1.0761 0.3505 0.070 Uiso 1 1 calc R
C29 C -0.1816(3) 1.0005(3) 0.29984(7) 0.0578(6) Uani 1 1 d .
H29 H -0.2622 1.0349 0.2813 0.069 Uiso 1 1 calc R
C30 C -0.0429(2) 0.9253(2) 0.28545(7) 0.0554(6) Uani 1 1 d .
H30 H -0.0304 0.9095 0.2572 0.067 Uiso 1 1 calc R
C31 C -0.0977(3) 1.0082(2) 0.41490(5) 0.0555(6) Uani 1 1 d .
H31A H -0.2147 1.0173 0.4223 0.067 Uiso 1 1 calc R
H31B H -0.0435 1.1064 0.4213 0.067 Uiso 1 1 calc R
C32 C -0.0184(3) 0.8796(3) 0.44009(6) 0.0530(5) Uani 1 1 d .
H32A H -0.0173 0.9095 0.4690 0.064 Uiso 1 1 calc R
H32B H -0.0846 0.7855 0.4375 0.064 Uiso 1 1 calc R

loop_
_atom_site_aniso_label
_atom_site_aniso_U_11
_atom_site_aniso_U_22
_atom_site_aniso_U_33
_atom_site_aniso_U_23
_atom_site_aniso_U_13
_atom_site_aniso_U_12
C1 0.0601(15) 0.0566(14) 0.0586(14) -0.0006(11) -0.0036(12) 0.0033(13)
C2 0.0573(16) 0.0613(15) 0.0637(15) -0.0009(11) 0.0002(13) 0.0021(13)
C3 0.0612(16) 0.0580(15) 0.0563(14) -0.0005(11) -0.0005(13) -0.0012(13)
C4 0.0542(15) 0.0537(13) 0.0593(14) 0.0004(11) 0.0015(12) -0.0005(12)
C5 0.0528(14) 0.0534(13) 0.0498(13) 0.0019(10) -0.0035(11) 0.0005(12)
C6 0.0542(14) 0.0546(13) 0.0534(14) -0.0007(10) -0.0012(12) -0.0012(12)
C7 0.0534(15) 0.0602(14) 0.0592(14) 0.0013(11) -0.0042(12) -0.0035(13)
C8 0.0530(15) 0.0574(13) 0.0560(13) -0.0017(11) 0.0010(11) 0.0003(12)
C9 0.0538(14) 0.0559(13) 0.0512(13) -0.0001(10) -0.0017(12) -0.0015(12)
C10 0.0553(15) 0.0492(12) 0.0515(12) 0.0010(10) -0.0004(12) -0.0019(12)
C11 0.0541(15) 0.0559(13) 0.0535(13) -0.0004(10) -0.0001(12) 0.0012(12)
C12 0.0592(16) 0.0562(14) 0.0592(14) 0.0011(11) -0.0007(12) 0.0010(13)
C13 0.0630(16) 0.0620(15) 0.0601(14) 0.0001(11) -0.0013(13) -0.0002(14)
C14 0.0527(14) 0.0612(15) 0.0553(14) 0.0002(11) 0.0002(11) -0.0018(13)
C15 0.0563(15) 0.0559(13) 0.0578(13) 0.0027(10) 0.0041(13) -0.0008(12)
C16 0.0600(15) 0.0578(14) 0.0581(13) -0.0030(11) -0.0026(12) -0.0028(13)
C17 0.0553(15) 0.0592(14) 0.0581(13) -0.0015(11) -0.0043(12) -0.0021(13)
C18 0.0585(15) 0.0567(13) 0.0552(14) 0.0019(11) 0.0028(12) 0.0000(12)
C19 0.0537(14) 0.0570(14) 0.0560(13) -0.0026(11) -0.0001(12) 0.0014(12)
C20 0.0538(14) 0.0537(13) 0.0529(13) 0.0020(10) -0.0026(11) -0.0018(12)
C21 0.0470(14) 0.0520(13) 0.0525(13) -0.0003(10) 0.0003(11) 0.0001(11)
C22 0.0551(15) 0.0516(13) 0.0523(13) 0.0010(10) -0.0034(12) 0.0037(12)
C23 0.0549(14) 0.0525(13) 0.0537(13) 0.0013(10) -0.0002(11) -0.0008(12)
C24 0.0583(14) 0.0566(13) 0.0542(13) -0.0016(10) 0.0032(12) 0.0009(13)
C25 0.0527(15) 0.0553(13) 0.0538(13) 0.0003(10) -0.0013(11) 0.0028(12)
C26 0.0487(14) 0.0503(13) 0.0452(12) 0.0007(9) -0.0018(11) 0.0015(11)
C27 0.0576(16) 0.0556(14) 0.0570(14) -0.0029(11) 0.0003(13) -0.0001(13)
C28 0.0582(16) 0.0559(14) 0.0598(14) -0.0020(11) -0.0001(12) 0.0013(13)
C29 0.0552(16) 0.0579(14) 0.0603(15) 0.0000(11) -0.0005(12) 0.0005(12)
C30 0.0509(15) 0.0581(14) 0.0573(13) 0.0030(11) -0.0017(12) 0.0008(13)
C31 0.0557(15) 0.0577(14) 0.0529(13) -0.0008(11) -0.0018(12) -0.0018(12)
C32 0.0541(14) 0.0524(13) 0.0523(13) 0.0001(10) 0.0006(11) 0.0001(12)

loop_
_atom_type_symbol
_atom_type_description
_atom_type_scat_dispersion_real
_atom_type_scat_dispersion_imag
_atom_type_scat_source
C C 0.0181 0.0091 'International Tables Vol C Tables 4.2.6.8 and 6.1.1.4'
H H 0.0000 0.0000 'International Tables Vol C Tables 4.2.6.8 and 6.1.1.4'

loop_
_geom_angle_atom_site_label_1
_geom_angle_atom_site_label_2
_geom_angle_atom_site_label_3
_geom_angle
_geom_angle_publ_flag
C2 C1 C6 119.9(2) y
C2 C1 H1 120 ?
C6 C1 H1 120 ?
C1 C2 C3 121.1(2) y
C1 C2 H2 119.5 ?
C3 C2 H2 119.5 ?
C2 C3 C4 120.6(2) y
C2 C3 H3 119.7 ?
C4 C3 H3 119.7 ?
C3 C4 C5 117.9(2) y
C3 C4 C16 123.6(2) y
C5 C4 C16 118.5(2) y
C6 C5 C4 120.9(2) y
C6 C5 C10 119.99(19) y
C4 C5 C10 119.1(2) y
C1 C6 C5 119.6(2) y
C1 C6 C7 121.7(2) y
C5 C6 C7 118.7(2) y
C6 C7 C8 110.12(18) y
C6 C7 H7A 109.6 ?
C8 C7 H7A 109.6 ?
C6 C7 H7B 109.6 ?
C8 C7 H7B 109.6 ?
H7A C7 H7B 108.2 ?
C9 C8 C7 110.05(17) y
C9 C8 H8A 109.7 ?
C7 C8 H8A 109.7 ?
C9 C8 H8B 109.7 ?
C7 C8 H8B 109.7 ?
H8A C8 H8B 108.2 ?
C14 C9 C10 117.8(2) y
C14 C9 C8 123.25(19) y
C10 C9 C8 118.95(19) y
C9 C10 C11 121.1(2) y
C9 C10 C5 119.0(2) y
C11 C10 C5 119.85(19) y
C12 C11 C10 118.9(2) y
C12 C11 C15 122.5(2) y
C10 C11 C15 118.52(19) y
C13 C12 C11 121.0(2) y
C13 C12 H12 119.5 ?
C11 C12 H12 119.5 ?
C12 C13 C14 119.8(2) y
C12 C13 H13 120.1 ?
C14 C13 H13 120.1 ?
C13 C14 C9 121.4(2) y
C13 C14 H14 119.3 ?
C9 C14 H14 119.3 ?
C11 C15 C16 111.02(18) y
C11 C15 H15A 109.4 ?
C16 C15 H15A 109.4 ?
C11 C15 H15B 109.4 ?
C16 C15 H15B 109.4 ?
H15A C15 H15B 108 ?
C4 C16 C15 110.67(19) y
C4 C16 H16A 109.5 ?
C15 C16 H16A 109.5 ?
C4 C16 H16B 109.5 ?
C15 C16 H16B 109.5 ?
H16A C16 H16B 108.1 ?
C18 C17 C22 120.0(2) y
C18 C17 H17 120 ?
C22 C17 H17 120 ?
C19 C18 C17 120.2(2) y
C19 C18 H18 119.9 ?
C17 C18 H18 119.9 ?
C18 C19 C20 121.5(2) y
C18 C19 H19 119.2 ?
C20 C19 H19 119.2 ?
C19 C20 C21 118.2(2) y
C19 C20 C32 123.81(18) y
C21 C20 C32 117.95(18) y
C22 C21 C20 120.18(19) y
C22 C21 C26 120.40(18) y
C20 C21 C26 119.42(19) y
C17 C22 C21 119.9(2) y
C17 C22 C23 121.7(2) y
C21 C22 C23 118.44(18) y
C22 C23 C24 111.00(18) y
C22 C23 H23A 109.4 ?
C24 C23 H23A 109.4 ?
C22 C23 H23B 109.4 ?
C24 C23 H23B 109.4 ?
H23A C23 H23B 108 ?
C25 C24 C23 111.28(17) y
C25 C24 H24A 109.4 ?
C23 C24 H24A 109.4 ?
C25 C24 H24B 109.4 ?
C23 C24 H24B 109.4 ?
H24A C24 H24B 108 ?
C30 C25 C26 117.7(2) y
C30 C25 C24 123.6(2) y
C26 C25 C24 118.63(19) y
C27 C26 C25 121.21(19) y
C27 C26 C21 119.93(18) y
C25 C26 C21 118.79(19) y
C26 C27 C28 118.93(19) y
C26 C27 C31 118.82(19) y
C28 C27 C31 122.2(2) y
C29 C28 C27 120.1(2) y
C29 C28 H28 120 ?
C27 C28 H28 120 ?
C28 C29 C30 120.9(2) y
C28 C29 H29 119.5 ?
C30 C29 H29 119.5 ?
C29 C30 C25 121.1(2) y
C29 C30 H30 119.5 ?
C25 C30 H30 119.5 ?
C27 C31 C32 111.50(18) y
C27 C31 H31A 109.3 ?
C32 C31 H31A 109.3 ?
C27 C31 H31B 109.3 ?
C32 C31 H31B 109.3 ?
H31A C31 H31B 108 ?
C20 C32 C31 111.46(17) y
C20 C32 H32A 109.3 ?
C31 C32 H32A 109.3 ?
C20 C32 H32B 109.3 ?
C31 C32 H32B 109.3 ?
H32A C32 H32B 108 ?

loop_
_geom_bond_atom_site_label_1
_geom_bond_atom_site_label_2
_geom_bond_distance
_geom_bond_publ_flag
C1 C2 1.368(3) y
C1 C6 1.383(3) y
C1 H1 0.93 ?
C2 C3 1.378(3) y
C2 H2 0.93 ?
C3 C4 1.397(3) y
C3 H3 0.93 ?
C4 C5 1.401(3) y
C4 C16 1.500(3) y
C5 C6 1.394(3) y
C5 C10 1.473(3) y
C6 C7 1.511(2) y
C7 C8 1.530(3) y
C7 H7a 0.97 ?
C7 H7b 0.97 ?
C8 C9 1.498(3) y
C8 H8a 0.97 ?
C8 H8b 0.97 ?
C9 C14 1.391(3) y
C9 C10 1.392(3) y
C10 C11 1.395(3) y
C11 C12 1.386(3) y
C11 C15 1.506(2) y
C12 C13 1.361(3) y
C12 H12 0.93 ?
C13 C14 1.382(3) y
C13 H13 0.93 ?
C14 H14 0.93 ?
C15 C16 1.511(3) y
C15 H15a 0.97 ?
C15 H15b 0.97 ?
C16 H16a 0.97 ?
C16 H16b 0.97 ?
C17 C18 1.380(3) y
C17 C22 1.387(3) y
C17 H17 0.93 ?
C18 C19 1.377(3) y
C18 H18 0.93 ?
C19 C20 1.384(2) y
C19 H19 0.93 ?
C20 C21 1.410(2) y
C20 C32 1.505(3) y
C21 C22 1.396(3) y
C21 C26 1.478(2) y
C22 C23 1.508(2) y
C23 C24 1.509(3) y
C23 H23a 0.97 ?
C23 H23b 0.97 ?
C24 C25 1.500(3) y
C24 H24a 0.97 ?
C24 H24b 0.97 ?
C25 C30 1.389(3) y
C25 C26 1.400(3) y
C26 C27 1.388(3) y
C27 C28 1.390(3) y
C27 C31 1.509(2) y
C28 C29 1.366(2) y
C28 H28 0.93 ?
C29 C30 1.366(3) y
C29 H29 0.93 ?
C30 H30 0.93 ?
C31 C32 1.512(3) y
C31 H31a 0.97 ?
C31 H31b 0.97 ?
C32 H32a 0.97 ?
C32 H32b 0.97 ?

loop_
_geom_torsion_atom_site_label_1
_geom_torsion_atom_site_label_2
_geom_torsion_atom_site_label_3
_geom_torsion_atom_site_label_4
_geom_torsion
_geom_torsion_publ_flag
C6 C1 C2 C3 0.2(3) y
C1 C2 C3 C4 -0.6(3) y
C2 C3 C4 C5 0.7(3) y
C2 C3 C4 C16 -178.5(2) y
C3 C4 C5 C6 -0.6(3) y
C16 C4 C5 C6 178.7(2) y
C3 C4 C5 C10 177.6(2) y
C16 C4 C5 C10 -3.2(3) y
C2 C1 C6 C5 -0.1(3) y
C2 C1 C6 C7 -177.99(19) y
C4 C5 C6 C1 0.3(3) y
C10 C5 C6 C1 -177.87(19) y
C4 C5 C6 C7 178.27(19) y
C10 C5 C6 C7 0.1(3) y
C1 C6 C7 C8 -146.3(2) y
C5 C6 C7 C8 35.8(3) y
C6 C7 C8 C9 -54.2(2) y
C7 C8 C9 C14 -141.0(2) y
C7 C8 C9 C10 40.4(3) y
C14 C9 C10 C11 -0.8(3) y
C8 C9 C10 C11 177.91(18) y
C14 C9 C10 C5 176.75(19) y
C8 C9 C10 C5 -4.5(3) y
C6 C5 C10 C9 -17.5(3) y
C4 C5 C10 C9 164.4(2) y
C6 C5 C10 C11 160.2(2) y
C4 C5 C10 C11 -18.0(3) y
C9 C10 C11 C12 2.4(3) y
C5 C10 C11 C12 -175.1(2) y
C9 C10 C11 C15 178.2(2) y
C5 C10 C11 C15 0.6(3) y
C10 C11 C12 C13 -1.9(3) y
C15 C11 C12 C13 -177.5(2) y
C11 C12 C13 C14 -0.2(3) y
C12 C13 C14 C9 1.9(3) y
C10 C9 C14 C13 -1.3(3) y
C8 C9 C14 C13 179.98(19) y
C12 C11 C15 C16 -149.14(19) y
C10 C11 C15 C16 35.3(3) y
C3 C4 C16 C15 -141.9(2) y
C5 C4 C16 C15 38.8(3) y
C11 C15 C16 C4 -53.5(2) y
C22 C17 C18 C19 -0.2(3) y
C17 C18 C19 C20 0.0(3) y
C18 C19 C20 C21 -0.2(3) y
C18 C19 C20 C32 178.3(2) y
C19 C20 C21 C22 0.7(3) y
C32 C20 C21 C22 -177.98(19) y
C19 C20 C21 C26 -178.84(19) y
C32 C20 C21 C26 2.5(3) y
C18 C17 C22 C21 0.6(3) y
C18 C17 C22 C23 178.49(18) y
C20 C21 C22 C17 -0.9(3) y
C26 C21 C22 C17 178.7(2) y
C20 C21 C22 C23 -178.82(19) y
C26 C21 C22 C23 0.7(3) y
C17 C22 C23 C24 147.0(2) y
C21 C22 C23 C24 -35.1(3) y
C22 C23 C24 C25 52.8(2) y
C23 C24 C25 C30 141.4(2) y
C23 C24 C25 C26 -39.1(3) y
C30 C25 C26 C27 1.2(3) y
C24 C25 C26 C27 -178.4(2) y
C30 C25 C26 C21 -175.76(19) y
C24 C25 C26 C21 4.7(3) y
C22 C21 C26 C27 -161.2(2) y
C20 C21 C26 C27 18.3(3) y
C22 C21 C26 C25 15.8(3) y
C20 C21 C26 C25 -164.72(19) y
C25 C26 C27 C28 -0.3(3) y
C21 C26 C27 C28 176.62(19) y
C25 C26 C27 C31 -178.28(19) y
C21 C26 C27 C31 -1.4(3) y
C26 C27 C28 C29 -0.7(3) y
C31 C27 C28 C29 177.2(2) y
C27 C28 C29 C30 0.8(3) y
C28 C29 C30 C25 0.1(3) y
C26 C25 C30 C29 -1.1(3) y
C24 C25 C30 C29 178.4(2) y
C26 C27 C31 C32 -33.8(3) y
C28 C27 C31 C32 148.3(2) y
C19 C20 C32 C31 144.0(2) y
C21 C20 C32 C31 -37.5(3) y
C27 C31 C32 C20 51.9(2) y

loop_
_cod_related_entry_id
_cod_related_entry_code
_cod_related_entry_database
1 63101 ChemSpider
